data_2204497
loop_
_publ_author_name
'Parvez, Masood'
'Shahid, Khadija'
'Shahzadi, Saira'
'Ali, Saqib'

_publ_section_title
;
 3-[(4-Bromoanilino)carbonyl]prop-2-enoic acid
;
_journal_issue 11
_journal_name_full 'Acta Crystallographica Section E'
_journal_page_first o2079
_journal_page_last o2081
_journal_paper_doi 10.1107/S1600536804026029
_journal_volume 60
_journal_year 2004
_chemical_formula_iupac 'C10 H8 Br N O3'
_chemical_formula_moiety 'C10 H8 Br N O3'
_chemical_formula_sum 'C10 H8 Br N O3'
_chemical_formula_weight 270.08
_chemical_name_systematic
;
3-[(4-Bromoanilino)carbonyl]prop-2-enoic acid
;
_space_group_IT_number 2
_symmetry_cell_setting triclinic
_symmetry_space_group_name_Hall '-P 1'
_symmetry_space_group_name_H-M 'P -1'
_atom_sites_solution_hydrogens geom
_atom_sites_solution_primary direct
_atom_sites_solution_secondary difmap
_cell_angle_alpha 106.576(9)
_cell_angle_beta 106.920(10)
_cell_angle_gamma 111.192(10)
_cell_formula_units_Z 4
_cell_length_a 10.481(2)
_cell_length_b 10.844(2)
_cell_length_c 11.151(3)
_cell_measurement_reflns_used 8520
_cell_measurement_temperature 173(2)
_cell_measurement_theta_max 27.5
_cell_measurement_theta_min 2.2
_cell_volume 1016.4(4)
_computing_cell_refinement 'HKL DENZO (Otwinowski & Minor, 1997)'
_computing_data_collection 'COLLECT (Hooft, 1998)'
_computing_data_reduction 'SCALEPACK (Otwinowski & Minor, 1997)'
_computing_molecular_graphics 'ORTEPII (Johnson, 1976)'
_computing_publication_material 'SHELXL97 (Sheldrick, 1997)'
_computing_structure_refinement 'SHELXL97 (Sheldrick, 1997)'
_computing_structure_solution 'SAPI91 (Fan, 1991)'
_diffrn_ambient_temperature 173(2)
_diffrn_measured_fraction_theta_full 0.992
_diffrn_measured_fraction_theta_max 0.992
_diffrn_measurement_device_type 'Nonius KappaCCD'
_diffrn_measurement_method ' \w and \f '
_diffrn_radiation_monochromator graphite
_diffrn_radiation_source 'fine-focus sealed tube'
_diffrn_radiation_type MoK\a
_diffrn_radiation_wavelength 0.71073
_diffrn_reflns_av_R_equivalents 0.027
_diffrn_reflns_av_sigmaI/netI 0.043
_diffrn_reflns_limit_h_max 13
_diffrn_reflns_limit_h_min -13
_diffrn_reflns_limit_k_max 14
_diffrn_reflns_limit_k_min -14
_diffrn_reflns_limit_l_max 14
_diffrn_reflns_limit_l_min -14
_diffrn_reflns_number 8520
_diffrn_reflns_theta_full 27.5
_diffrn_reflns_theta_max 27.5
_diffrn_reflns_theta_min 2.2
_exptl_absorpt_coefficient_mu 4.03
_exptl_absorpt_correction_T_max 0.724
_exptl_absorpt_correction_T_min 0.631
_exptl_absorpt_correction_type multi-scan
_exptl_absorpt_process_details '(SORTAV; Blessing, 1997)'
_exptl_crystal_colour colorless
_exptl_crystal_density_diffrn 1.765
_exptl_crystal_density_meas ?
_exptl_crystal_density_method .
_exptl_crystal_description block
_exptl_crystal_F_000 536
_exptl_crystal_size_max 0.12
_exptl_crystal_size_mid 0.12
_exptl_crystal_size_min 0.08
_refine_diff_density_max 0.64
_refine_diff_density_min -0.49
_refine_ls_extinction_method none
_refine_ls_goodness_of_fit_ref 1.04
_refine_ls_hydrogen_treatment mixed
_refine_ls_matrix_type full
_refine_ls_number_parameters 283
_refine_ls_number_reflns 4621
_refine_ls_number_restraints 0
_refine_ls_restrained_S_all 1.04
_refine_ls_R_factor_all 0.052
_refine_ls_R_factor_gt 0.034
_refine_ls_shift/su_max 0.002
_refine_ls_shift/su_mean 0.00
_refine_ls_structure_factor_coef Fsqd
_refine_ls_weighting_details 'calc w=1/[\s^2^(Fo^2^)+(0.034P)^2^+0.5P] where P=(Fo^2^+2Fc^2^)/3'
_refine_ls_weighting_scheme calc
_refine_ls_wR_factor_gt 0.075
_refine_ls_wR_factor_ref 0.083
_reflns_number_gt 3578
_reflns_number_total 4621
_reflns_threshold_expression I>2\s(I)
_cod_data_source_file fl6125.cif
_cod_data_source_block I
_cod_database_code 2204497
_cod_database_fobs_code 2204497

loop_
_symmetry_equiv_pos_as_xyz
'x, y, z'
'-x, -y, -z'

loop_
_atom_site_label
_atom_site_fract_x
_atom_site_fract_y
_atom_site_fract_z
_atom_site_U_iso_or_equiv
_atom_site_adp_type
_atom_site_calc_flag
_atom_site_refinement_flags
_atom_site_occupancy
_atom_site_type_symbol
Br1 -0.09526(3) -0.37381(3) 0.02809(3) 0.03827(10) Uani d . 1 Br
Br2 0.15455(3) -0.08396(3) 0.45786(3) 0.04470(11) Uani d . 1 Br
O1 1.1215(2) 0.4763(2) 0.3944(2) 0.0481(5) Uani d . 1 O
O2 0.9492(2) 0.2777(2) 0.3823(2) 0.0411(5) Uani d . 1 O
H2O 0.844(4) 0.216(4) 0.338(4) 0.062 Uiso d . 1 H
O3 0.66633(19) 0.1312(2) 0.25669(19) 0.0352(4) Uani d . 1 O
O4 0.6359(2) 0.7790(2) 0.1033(2) 0.0413(5) Uani d . 1 O
O5 0.4486(2) 0.5980(2) 0.0987(2) 0.0430(5) Uani d . 1 O
H5O 0.430(4) 0.546(4) 0.142(4) 0.065 Uiso d . 1 H
O6 0.4306(2) 0.4430(2) 0.2261(2) 0.0419(5) Uani d . 1 O
N1 0.4707(2) 0.1248(2) 0.0948(2) 0.0227(4) Uani d . 1 N
H1N 0.444(3) 0.155(3) 0.032(3) 0.027 Uiso d . 1 H
N2 0.5855(2) 0.4274(2) 0.4035(2) 0.0253(4) Uani d . 1 N
H2N 0.672(3) 0.457(3) 0.456(3) 0.030 Uiso d . 1 H
C1 0.9883(3) 0.3832(3) 0.3439(3) 0.0304(6) Uani d . 1 C
C2 0.8730(3) 0.3917(3) 0.2367(3) 0.0274(5) Uani d . 1 C
H2 0.9151 0.4700 0.2135 0.033 Uiso calc R 1 H
C3 0.7212(3) 0.3105(2) 0.1664(2) 0.0241(5) Uani d . 1 C
H3 0.6726 0.3387 0.1014 0.029 Uiso calc R 1 H
C4 0.6193(3) 0.1818(3) 0.1773(2) 0.0224(5) Uani d . 1 C
C5 0.3444(3) 0.0057(2) 0.0829(2) 0.0219(5) Uani d . 1 C
C6 0.2000(3) -0.0220(3) -0.0017(3) 0.0268(5) Uani d . 1 C
H6 0.1909 0.0374 -0.0485 0.032 Uiso calc R 1 H
C7 0.0709(3) -0.1345(3) -0.0177(3) 0.0288(5) Uani d . 1 C
H7 -0.0269 -0.1528 -0.0757 0.035 Uiso calc R 1 H
C8 0.0835(3) -0.2206(3) 0.0503(3) 0.0258(5) Uani d . 1 C
C9 0.2258(3) -0.1966(3) 0.1332(3) 0.0265(5) Uani d . 1 C
H9 0.2337 -0.2575 0.1785 0.032 Uiso calc R 1 H
C10 0.3569(3) -0.0831(3) 0.1496(2) 0.0259(5) Uani d . 1 C
H10 0.4546 -0.0663 0.2061 0.031 Uiso calc R 1 H
C11 0.5936(3) 0.6910(3) 0.1494(3) 0.0303(6) Uani d . 1 C
C12 0.7100(3) 0.6922(3) 0.2648(3) 0.0285(5) Uani d . 1 C
H12 0.8114 0.7645 0.2938 0.034 Uiso calc R 1 H
C13 0.6992(3) 0.6111(3) 0.3355(3) 0.0267(5) Uani d . 1 C
H13 0.7924 0.6353 0.4071 0.032 Uiso calc R 1 H
C14 0.5606(3) 0.4884(3) 0.3167(3) 0.0264(5) Uani d . 1 C
C15 0.4783(3) 0.3083(3) 0.4117(2) 0.0242(5) Uani d . 1 C
C16 0.3212(3) 0.2463(3) 0.3389(3) 0.0275(5) Uani d . 1 C
H16 0.2801 0.2840 0.2798 0.033 Uiso calc R 1 H
C17 0.2245(3) 0.1295(3) 0.3523(3) 0.0301(6) Uani d . 1 C
H17 0.1172 0.0864 0.3021 0.036 Uiso calc R 1 H
C18 0.2856(3) 0.0760(3) 0.4393(3) 0.0283(5) Uani d . 1 C
C19 0.4411(3) 0.1383(3) 0.5140(3) 0.0295(6) Uani d . 1 C
H19 0.4816 0.1018 0.5747 0.035 Uiso calc R 1 H
C20 0.5381(3) 0.2542(3) 0.5001(3) 0.0281(5) Uani d . 1 C
H20 0.6454 0.2970 0.5507 0.034 Uiso calc R 1 H

loop_
_atom_site_aniso_label
_atom_site_aniso_U_11
_atom_site_aniso_U_22
_atom_site_aniso_U_33
_atom_site_aniso_U_12
_atom_site_aniso_U_13
_atom_site_aniso_U_23
Br1 0.02180(15) 0.04107(17) 0.04829(18) 0.00807(12) 0.01290(12) 0.02689(14)
Br2 0.03275(17) 0.05026(19) 0.04698(19) 0.01005(14) 0.01376(14) 0.03313(15)
O1 0.0210(10) 0.0495(12) 0.0552(13) 0.0046(9) -0.0007(9) 0.0337(11)
O2 0.0201(9) 0.0506(12) 0.0461(12) 0.0086(9) 0.0043(9) 0.0346(10)
O3 0.0198(9) 0.0430(11) 0.0416(11) 0.0110(8) 0.0067(8) 0.0294(9)
O4 0.0343(11) 0.0431(11) 0.0466(12) 0.0149(9) 0.0102(9) 0.0328(10)
O5 0.0256(10) 0.0498(12) 0.0474(12) 0.0107(9) 0.0044(9) 0.0351(10)
O6 0.0239(10) 0.0479(11) 0.0427(11) 0.0076(9) 0.0016(9) 0.0318(10)
N1 0.0205(10) 0.0247(10) 0.0228(10) 0.0105(8) 0.0067(8) 0.0137(9)
N2 0.0196(10) 0.0255(11) 0.0235(11) 0.0095(9) 0.0031(9) 0.0100(9)
C1 0.0214(13) 0.0349(14) 0.0299(13) 0.0102(11) 0.0075(11) 0.0164(12)
C2 0.0226(13) 0.0275(13) 0.0301(13) 0.0094(10) 0.0088(11) 0.0164(11)
C3 0.0205(12) 0.0255(12) 0.0240(12) 0.0104(10) 0.0077(10) 0.0112(10)
C4 0.0199(12) 0.0259(12) 0.0217(12) 0.0124(10) 0.0074(10) 0.0107(10)
C5 0.0191(11) 0.0235(12) 0.0227(12) 0.0109(9) 0.0082(10) 0.0097(10)
C6 0.0240(13) 0.0283(13) 0.0268(13) 0.0134(11) 0.0076(10) 0.0132(11)
C7 0.0198(12) 0.0325(14) 0.0301(13) 0.0118(11) 0.0077(11) 0.0132(11)
C8 0.0224(12) 0.0261(12) 0.0265(13) 0.0084(10) 0.0114(10) 0.0123(11)
C9 0.0235(12) 0.0315(13) 0.0270(13) 0.0129(11) 0.0106(10) 0.0169(11)
C10 0.0203(12) 0.0314(13) 0.0249(12) 0.0121(10) 0.0070(10) 0.0145(11)
C11 0.0279(14) 0.0324(14) 0.0326(14) 0.0163(11) 0.0103(11) 0.0179(12)
C12 0.0227(13) 0.0256(12) 0.0298(13) 0.0095(10) 0.0056(11) 0.0118(11)
C13 0.0227(12) 0.0265(13) 0.0243(12) 0.0119(10) 0.0039(10) 0.0095(10)
C14 0.0258(13) 0.0288(13) 0.0231(12) 0.0148(10) 0.0061(10) 0.0123(10)
C15 0.0239(13) 0.0252(12) 0.0205(12) 0.0124(10) 0.0073(10) 0.0081(10)
C16 0.0237(13) 0.0318(13) 0.0231(12) 0.0133(11) 0.0059(10) 0.0121(11)
C17 0.0225(13) 0.0366(14) 0.0262(13) 0.0121(11) 0.0077(11) 0.0137(11)
C18 0.0288(13) 0.0260(13) 0.0262(13) 0.0096(11) 0.0120(11) 0.0114(11)
C19 0.0290(14) 0.0341(14) 0.0279(13) 0.0168(11) 0.0098(11) 0.0176(11)
C20 0.0239(13) 0.0311(13) 0.0256(12) 0.0137(11) 0.0052(10) 0.0132(11)

loop_
_atom_type_symbol
_atom_type_description
_atom_type_scat_dispersion_real
_atom_type_scat_dispersion_imag
_atom_type_scat_source
C C 0.0033 0.0016 'International Tables Vol C Tables 4.2.6.8 and 6.1.1.4'
H H 0.0000 0.0000 'International Tables Vol C Tables 4.2.6.8 and 6.1.1.4'
N N 0.0061 0.0033 'International Tables Vol C Tables 4.2.6.8 and 6.1.1.4'
O O 0.0106 0.0060 'International Tables Vol C Tables 4.2.6.8 and 6.1.1.4'
Br Br -0.2901 2.4595 'International Tables Vol C Tables 4.2.6.8 and 6.1.1.4'

loop_
_geom_angle_atom_site_label_1
_geom_angle_atom_site_label_2
_geom_angle_atom_site_label_3
_geom_angle
C1 O2 H2O 112(2)
C11 O5 H5O 114(3)
C4 N1 C5 128.5(2)
C4 N1 H1N 119.0(18)
C5 N1 H1N 112.1(18)
C14 N2 C15 128.7(2)
C14 N2 H2N 118(2)
C15 N2 H2N 113(2)
O1 C1 O2 120.5(2)
O1 C1 C2 118.4(2)
O2 C1 C2 121.2(2)
C3 C2 C1 132.4(2)
C3 C2 H2 113.8
C1 C2 H2 113.8
C2 C3 C4 128.0(2)
C2 C3 H3 116.0
C4 C3 H3 116.0
O3 C4 N1 122.5(2)
O3 C4 C3 123.4(2)
N1 C4 C3 114.1(2)
C10 C5 C6 119.4(2)
C10 C5 N1 123.9(2)
C6 C5 N1 116.7(2)
C7 C6 C5 120.5(2)
C7 C6 H6 119.7
C5 C6 H6 119.7
C6 C7 C8 120.0(2)
C6 C7 H7 120.0
C8 C7 H7 120.0
C7 C8 C9 120.5(2)
C7 C8 Br1 119.41(19)
C9 C8 Br1 120.04(18)
C8 C9 C10 119.7(2)
C8 C9 H9 120.1
C10 C9 H9 120.1
C9 C10 C5 119.8(2)
C9 C10 H10 120.1
C5 C10 H10 120.1
O4 C11 O5 120.6(2)
O4 C11 C12 118.5(2)
O5 C11 C12 120.9(2)
C13 C12 C11 132.3(2)
C13 C12 H12 113.9
C11 C12 H12 113.9
C12 C13 C14 128.3(2)
C12 C13 H13 115.8
C14 C13 H13 115.8
O6 C14 N2 122.0(2)
O6 C14 C13 123.3(2)
N2 C14 C13 114.8(2)
C16 C15 C20 119.8(2)
C16 C15 N2 123.8(2)
C20 C15 N2 116.4(2)
C17 C16 C15 120.1(2)
C17 C16 H16 120.0
C15 C16 H16 120.0
C18 C17 C16 119.5(2)
C18 C17 H17 120.2
C16 C17 H17 120.2
C19 C18 C17 120.9(2)
C19 C18 Br2 119.21(19)
C17 C18 Br2 119.9(2)
C18 C19 C20 119.7(2)
C18 C19 H19 120.1
C20 C19 H19 120.1
C19 C20 C15 120.0(2)
C19 C20 H20 120.0
C15 C20 H20 120.0

loop_
_geom_bond_atom_site_label_1
_geom_bond_atom_site_label_2
_geom_bond_distance
Br1 C8 1.892(2)
Br2 C18 1.893(3)
O1 C1 1.218(3)
O2 C1 1.305(3)
O2 H2O 0.94(4)
O3 C4 1.243(3)
O4 C11 1.216(3)
O5 C11 1.308(3)
O5 H5O 0.85(4)
O6 C14 1.244(3)
N1 C4 1.342(3)
N1 C5 1.415(3)
N1 H1N 0.88(3)
N2 C14 1.337(3)
N2 C15 1.421(3)
N2 H2N 0.80(3)
C1 C2 1.483(4)
C2 C3 1.338(3)
C2 H2 0.9500
C3 C4 1.483(3)
C3 H3 0.9500
C5 C10 1.394(3)
C5 C6 1.396(3)
C6 C7 1.376(3)
C6 H6 0.9500
C7 C8 1.378(3)
C7 H7 0.9500
C8 C9 1.388(3)
C9 C10 1.393(3)
C9 H9 0.9500
C10 H10 0.9500
C11 C12 1.487(4)
C12 C13 1.336(3)
C12 H12 0.9500
C13 C14 1.480(3)
C13 H13 0.9500
C15 C16 1.389(3)
C15 C20 1.394(3)
C16 C17 1.387(4)
C16 H16 0.9500
C17 C18 1.384(4)
C17 H17 0.9500
C18 C19 1.379(4)
C19 C20 1.385(4)
C19 H19 0.9500
C20 H20 0.9500

loop_
_geom_hbond_atom_site_label_D
_geom_hbond_atom_site_label_H
_geom_hbond_atom_site_label_A
_geom_hbond_site_symmetry_A
_geom_hbond_distance_DH
_geom_hbond_distance_HA
_geom_hbond_distance_DA
_geom_hbond_angle_DHA
O2 H2O O3 . 0.94(4) 1.56(4) 2.487(3) 171(3)
O5 H5O O6 . 0.85(4) 1.65(4) 2.484(3) 166(4)
N1 H1N O4 2_665 0.88(3) 1.95(3) 2.817(3) 173(2)
N2 H2N O1 2_766 0.80(3) 2.02(3) 2.813(3) 173(3)

loop_
_geom_torsion_atom_site_label_1
_geom_torsion_atom_site_label_2
_geom_torsion_atom_site_label_3
_geom_torsion_atom_site_label_4
_geom_torsion
O1 C1 C2 C3 -177.8(3)
O2 C1 C2 C3 3.1(4)
C1 C2 C3 C4 0.5(4)
C5 N1 C4 O3 1.3(4)
C5 N1 C4 C3 -178.1(2)
C2 C3 C4 O3 -0.7(4)
C2 C3 C4 N1 178.6(2)
C4 N1 C5 C10 -6.2(4)
C4 N1 C5 C6 173.9(2)
C10 C5 C6 C7 0.9(3)
N1 C5 C6 C7 -179.2(2)
C5 C6 C7 C8 0.2(4)
C6 C7 C8 C9 -1.2(4)
C6 C7 C8 Br1 179.52(18)
C7 C8 C9 C10 1.1(4)
Br1 C8 C9 C10 -179.66(18)
C8 C9 C10 C5 0.0(4)
C6 C5 C10 C9 -1.0(3)
N1 C5 C10 C9 179.1(2)
O4 C11 C12 C13 -180.0(3)
O5 C11 C12 C13 0.4(4)
C11 C12 C13 C14 1.1(4)
C15 N2 C14 O6 -0.6(4)
C15 N2 C14 C13 -179.6(2)
C12 C13 C14 O6 0.9(4)
C12 C13 C14 N2 179.8(2)
C14 N2 C15 C16 -8.9(4)
C14 N2 C15 C20 171.7(2)
C20 C15 C16 C17 -1.1(4)
N2 C15 C16 C17 179.6(2)
C15 C16 C17 C18 0.5(4)
C16 C17 C18 C19 0.7(4)
C16 C17 C18 Br2 -179.77(18)
C17 C18 C19 C20 -1.2(4)
Br2 C18 C19 C20 179.28(19)
C18 C19 C20 C15 0.5(4)
C16 C15 C20 C19 0.6(4)
N2 C15 C20 C19 180.0(2)

loop_
_cod_related_entry_id
_cod_related_entry_database
_cod_related_entry_code
1 ChemSpider 1267509
